data_7006203
loop_
_publ_author_name
'Ishiwata, Koji'
'Kuwata, Shigeki'
'Ikariya, Takao'

_publ_section_title
;
 Silylenediamido [(CH3)2Si(NTs)2(2-); Ts = p-CH3C6H4SO2] complexes of
 iridium: synthesis, structures and facile Si-N bond cleavage.
;
_journal_issue 33
_journal_name_full 'Dalton transactions (Cambridge, England : 2003)'
_journal_page_first 3606
_journal_page_last 3608
_journal_paper_doi 10.1039/b709930b
_journal_year 2007
_chemical_absolute_configuration ad
_chemical_formula_moiety 'C27 H35 Ir N2 O5 S2 Si, C H2 Cl2 '
_chemical_formula_sum 'C28 H37 Cl2 Ir N2 O5 S2 Si'
_chemical_formula_weight 836.94
_space_group_IT_number 19
_symmetry_cell_setting orthorhombic
_symmetry_Int_Tables_number 19
_symmetry_space_group_name_Hall 'P 2ac 2ab'
_symmetry_space_group_name_H-M 'P 21 21 21'
_cell_angle_alpha 90.0000
_cell_angle_beta 90.0000
_cell_angle_gamma 90.0000
_cell_formula_units_Z 4
_cell_length_a 12.605(3)
_cell_length_b 14.305(4)
_cell_length_c 18.654(5)
_cell_measurement_reflns_used 14676
_cell_measurement_temperature 193.1
_cell_measurement_theta_max 31.5
_cell_measurement_theta_min 1.8
_cell_volume 3363.6(15)
_computing_cell_refinement CrystalClear
_computing_data_collection CrystalClear
_computing_data_reduction CrystalStructure
_computing_publication_material 'CrystalStructure 3.8'
_computing_structure_refinement CRYSTALS
_computing_structure_solution SIR92
_diffrn_detector_area_resol_mean 7.31
_diffrn_measured_fraction_theta_full 0.989
_diffrn_measured_fraction_theta_max 0.927
_diffrn_measurement_device_type 'Rigaku Saturn'
_diffrn_measurement_method \w
_diffrn_radiation_type 'Mo K\a'
_diffrn_radiation_wavelength 0.71070
_diffrn_reflns_av_R_equivalents 0.049
_diffrn_reflns_limit_h_max 16
_diffrn_reflns_limit_h_min -17
_diffrn_reflns_limit_k_max 19
_diffrn_reflns_limit_k_min -20
_diffrn_reflns_limit_l_max 27
_diffrn_reflns_limit_l_min -26
_diffrn_reflns_number 31426
_diffrn_reflns_theta_full 27.50
_diffrn_reflns_theta_max 31.41
_exptl_absorpt_coefficient_mu 4.337
_exptl_absorpt_correction_T_max 0.272
_exptl_absorpt_correction_T_min 0.118
_exptl_absorpt_correction_type multi-scan
_exptl_absorpt_process_details 'Jacobson, R. (1998) Private communication'
_exptl_crystal_colour yellow
_exptl_crystal_density_diffrn 1.653
_exptl_crystal_density_method 'not measured'
_exptl_crystal_description block
_exptl_crystal_F_000 1664.00
_exptl_crystal_size_max 0.70
_exptl_crystal_size_mid 0.40
_exptl_crystal_size_min 0.30
_refine_diff_density_max 2.20
_refine_diff_density_min -1.35
_refine_ls_abs_structure_details 'Flack, H. D. (1983), Acta Cryst. A39, 876-881. 3361 Friedel Pairs'
_refine_ls_abs_structure_Flack 0.008(7)
_refine_ls_extinction_method none
_refine_ls_goodness_of_fit_ref 1.006
_refine_ls_hydrogen_treatment constr
_refine_ls_number_parameters 408
_refine_ls_number_reflns 7623
_refine_ls_R_factor_gt 0.0284
_refine_ls_shift/su_max 0.0000
_refine_ls_structure_factor_coef Fsqd
_refine_ls_weighting_details 'w = 1/[0.0011Fo^2^ + 0.2000\s(Fo^2^)]/(4Fo^2^)'
_refine_ls_weighting_scheme calc
_refine_ls_wR_factor_ref 0.0924
_reflns_number_gt 6648
_reflns_number_total 7623
_reflns_threshold_expression F^2^>2.0\s(F^2^)
_cod_data_source_file b709930b.txt
_cod_data_source_block '__3c.CH2Cl2'
_cod_original_cell_volume 3363.5(14)
_cod_original_formula_sum 'C28 H37 Cl2 Ir N2 O5 S2 Si '
_cod_database_code 7006203

loop_
_symmetry_equiv_pos_site_id
_symmetry_equiv_pos_as_xyz
1 +X,+Y,+Z
2 1/2+X,1/2-Y,-Z
3 -X,1/2+Y,1/2-Z
4 1/2-X,-Y,1/2+Z

loop_
_atom_site_label
_atom_site_type_symbol
_atom_site_fract_x
_atom_site_fract_y
_atom_site_fract_z
_atom_site_U_iso_or_equiv
_atom_site_adp_type
_atom_site_occupancy
_atom_site_symmetry_multiplicity
_atom_site_calc_flag
_atom_site_refinement_flags
_atom_site_disorder_assembly
_atom_site_disorder_group
Ir(1) Ir 0.615310(10) -0.007130(10) 0.855150(10) 0.02393(4) Uani 1.00 1 d . . .
Cl(1) Cl 1.1291(3) 0.0962(3) 0.6275(2) 0.1421(16) Uani 1.00 1 d . . .
Cl(2) Cl 1.0935(3) 0.1165(3) 0.7789(2) 0.1304(15) Uani 1.00 1 d . . .
S(1) S 0.66747(12) -0.04608(10) 1.03000(7) 0.0345(3) Uani 1.00 1 d . . .
S(2) S 0.55128(13) 0.22025(10) 0.83173(9) 0.0397(3) Uani 1.00 1 d . . .
Si(1) Si 0.56327(16) 0.12532(13) 0.97229(9) 0.0410(4) Uani 1.00 1 d . . .
O(1) O 0.6340(3) -0.1425(3) 1.0302(2) 0.0421(11) Uani 1.00 1 d . . .
O(2) O 0.6542(3) 0.0044(3) 1.0963(2) 0.0503(12) Uani 1.00 1 d . . .
O(3) O 0.4858(4) 0.1997(3) 0.7710(2) 0.0496(13) Uani 1.00 1 d . . .
O(4) O 0.5164(4) 0.2950(3) 0.8790(2) 0.0554(14) Uani 1.00 1 d . . .
O(5) O 0.8445(4) 0.0366(4) 0.8280(3) 0.0615(16) Uani 1.00 1 d . . .
N(1) N 0.5691(4) 0.1323(3) 0.8798(2) 0.0352(12) Uani 1.00 1 d . . .
N(2) N 0.6141(3) 0.0128(3) 0.9682(2) 0.0319(10) Uani 1.00 1 d . . .
C(1) C 0.4230(8) 0.1281(8) 1.0031(5) 0.088(3) Uani 1.00 1 d . . .
C(2) C 0.6441(9) 0.2127(5) 1.0202(5) 0.088(3) Uani 1.00 1 d . . .
C(3) C 0.8059(5) -0.0481(4) 1.0104(3) 0.0369(15) Uani 1.00 1 d . . .
C(4) C 0.8643(5) 0.0339(4) 1.0146(3) 0.0476(18) Uani 1.00 1 d . . .
C(5) C 0.9703(6) 0.0327(6) 0.9999(4) 0.056(2) Uani 1.00 1 d . . .
C(6) C 1.0228(5) -0.0504(7) 0.9828(4) 0.059(2) Uani 1.00 1 d . . .
C(7) C 0.9640(6) -0.1318(6) 0.9793(4) 0.059(2) Uani 1.00 1 d . . .
C(8) C 0.8539(5) -0.1307(5) 0.9940(3) 0.0466(18) Uani 1.00 1 d . . .
C(9) C 1.1387(6) -0.0503(9) 0.9680(6) 0.095(3) Uani 1.00 1 d . . .
C(10) C 0.6764(5) 0.2528(4) 0.7956(3) 0.0421(17) Uani 1.00 1 d . . .
C(11) C 0.7061(6) 0.2251(5) 0.7287(4) 0.056(2) Uani 1.00 1 d . . .
C(12) C 0.8004(7) 0.2522(5) 0.7005(4) 0.058(2) Uani 1.00 1 d . . .
C(13) C 0.8697(8) 0.3084(6) 0.7396(4) 0.069(2) Uani 1.00 1 d . . .
C(14) C 0.8396(8) 0.3337(6) 0.8070(4) 0.075(2) Uani 1.00 1 d . . .
C(15) C 0.7442(8) 0.3094(6) 0.8357(4) 0.070(2) Uani 1.00 1 d . . .
C(16) C 0.9765(9) 0.3399(8) 0.7103(6) 0.089(3) Uani 1.00 1 d . . .
C(17) C 0.4591(4) -0.0503(4) 0.8047(3) 0.0325(13) Uani 1.00 1 d . . .
C(18) C 0.4877(4) -0.1186(3) 0.8563(3) 0.0314(12) Uani 1.00 1 d . . .
C(19) C 0.5905(4) -0.1561(3) 0.8373(3) 0.0335(14) Uani 1.00 1 d . . .
C(20) C 0.6207(4) -0.1133(3) 0.7698(3) 0.0333(13) Uani 1.00 1 d . . .
C(21) C 0.5423(4) -0.0446(4) 0.7524(3) 0.0326(13) Uani 1.00 1 d . . .
C(22) C 0.3580(5) 0.0026(5) 0.8032(3) 0.0488(17) Uani 1.00 1 d . . .
C(23) C 0.4256(6) -0.1461(5) 0.9202(3) 0.052(2) Uani 1.00 1 d . . .
C(24) C 0.6430(5) -0.2380(4) 0.8717(4) 0.0497(18) Uani 1.00 1 d . . .
C(25) C 0.7137(5) -0.1393(4) 0.7252(4) 0.0487(18) Uani 1.00 1 d . . .
C(26) C 0.5374(5) 0.0077(4) 0.6839(3) 0.0475(16) Uani 1.00 1 d . . .
C(27) C 0.7579(4) 0.0233(4) 0.8419(3) 0.0363(14) Uani 1.00 1 d . . .
C(28) C 1.0402(9) 0.0841(9) 0.6979(8) 0.121(5) Uani 1.00 1 d . . .
H(1) H 0.4014 0.1908 1.0112 0.106 Uiso 1.00 1 c R . .
H(2) H 0.4172 0.0935 1.0464 0.106 Uiso 1.00 1 c R . .
H(3) H 0.3789 0.1007 0.9675 0.106 Uiso 1.00 1 c R . .
H(4) H 0.7130 0.1881 1.0286 0.106 Uiso 1.00 1 c R . .
H(5) H 0.6112 0.2266 1.0647 0.106 Uiso 1.00 1 c R . .
H(6) H 0.6496 0.2682 0.9925 0.106 Uiso 1.00 1 c R . .
H(7) H 0.8307 0.0908 1.0278 0.057 Uiso 1.00 1 c R . .
H(8) H 1.0098 0.0892 1.0014 0.068 Uiso 1.00 1 c R . .
H(9) H 0.9979 -0.1890 0.9673 0.071 Uiso 1.00 1 c R . .
H(10) H 0.8139 -0.1870 0.9925 0.056 Uiso 1.00 1 c R . .
H(11) H 1.1518 -0.0401 0.9184 0.114 Uiso 1.00 1 c R . .
H(12) H 1.1658 -0.1098 0.9815 0.114 Uiso 1.00 1 c R . .
H(13) H 1.1727 -0.0030 0.9953 0.114 Uiso 1.00 1 c R . .
H(14) H 0.6600 0.1863 0.7015 0.067 Uiso 1.00 1 c R . .
H(15) H 0.8196 0.2319 0.6538 0.069 Uiso 1.00 1 c R . .
H(16) H 0.8868 0.3708 0.8347 0.090 Uiso 1.00 1 c R . .
H(17) H 0.7241 0.3307 0.8820 0.084 Uiso 1.00 1 c R . .
H(18) H 1.0290 0.2954 0.7232 0.107 Uiso 1.00 1 c R . .
H(19) H 0.9947 0.3991 0.7298 0.107 Uiso 1.00 1 c R . .
H(20) H 0.9726 0.3444 0.6596 0.107 Uiso 1.00 1 c R . .
H(21) H 0.3064 -0.0304 0.7760 0.059 Uiso 1.00 1 c R . .
H(22) H 0.3707 0.0618 0.7817 0.059 Uiso 1.00 1 c R . .
H(23) H 0.3327 0.0114 0.8507 0.059 Uiso 1.00 1 c R . .
H(24) H 0.4447 -0.1078 0.9597 0.062 Uiso 1.00 1 c R . .
H(25) H 0.4397 -0.2096 0.9314 0.062 Uiso 1.00 1 c R . .
H(26) H 0.3521 -0.1386 0.9103 0.062 Uiso 1.00 1 c R . .
H(27) H 0.6849 -0.2176 0.9111 0.060 Uiso 1.00 1 c R . .
H(28) H 0.6871 -0.2681 0.8375 0.060 Uiso 1.00 1 c R . .
H(29) H 0.5906 -0.2806 0.8882 0.060 Uiso 1.00 1 c R . .
H(30) H 0.7735 -0.1033 0.7393 0.059 Uiso 1.00 1 c R . .
H(31) H 0.6986 -0.1278 0.6761 0.059 Uiso 1.00 1 c R . .
H(32) H 0.7287 -0.2039 0.7318 0.059 Uiso 1.00 1 c R . .
H(33) H 0.5102 -0.0314 0.6470 0.057 Uiso 1.00 1 c R . .
H(34) H 0.6067 0.0280 0.6713 0.057 Uiso 1.00 1 c R . .
H(35) H 0.4925 0.0604 0.6896 0.057 Uiso 1.00 1 c R . .
H(36) H 0.9815 0.1240 0.6886 0.145 Uiso 1.00 1 c R . .
H(37) H 1.0165 0.0211 0.7003 0.145 Uiso 1.00 1 c R . .

loop_
_atom_site_aniso_label
_atom_site_aniso_U_11
_atom_site_aniso_U_22
_atom_site_aniso_U_33
_atom_site_aniso_U_12
_atom_site_aniso_U_13
_atom_site_aniso_U_23
Ir(1) 0.02385(10) 0.02344(9) 0.02450(10) 0.00035(7) -0.00174(6) -0.00021(7)
Cl(1) 0.132(3) 0.129(3) 0.165(3) -0.058(2) 0.004(2) 0.005(2)
Cl(2) 0.083(2) 0.138(3) 0.170(3) -0.002(2) -0.022(2) 0.017(2)
S(1) 0.0394(7) 0.0377(7) 0.0262(6) -0.0035(5) -0.0070(5) 0.0067(5)
S(2) 0.0524(9) 0.0261(6) 0.0406(7) 0.0067(6) -0.0063(6) 0.0009(5)
Si(1) 0.0526(10) 0.0390(8) 0.0314(8) 0.0129(7) -0.0018(7) -0.0070(6)
O(1) 0.045(2) 0.042(2) 0.039(2) -0.0096(18) -0.0074(18) 0.0120(17)
O(2) 0.061(2) 0.064(2) 0.0265(17) -0.007(2) -0.0082(17) -0.003(2)
O(3) 0.056(2) 0.039(2) 0.054(2) 0.009(2) -0.018(2) 0.009(2)
O(4) 0.073(3) 0.030(2) 0.063(3) 0.014(2) -0.004(2) -0.011(2)
O(5) 0.036(2) 0.082(3) 0.066(3) -0.017(2) 0.006(2) 0.001(2)
N(1) 0.050(2) 0.026(2) 0.030(2) 0.009(2) -0.001(2) 0.0014(18)
N(2) 0.038(2) 0.033(2) 0.0250(19) 0.008(2) -0.0052(16) -0.0023(16)
C(1) 0.084(6) 0.098(7) 0.083(6) 0.045(6) 0.042(5) 0.014(5)
C(2) 0.153(10) 0.040(3) 0.072(5) 0.027(5) -0.057(6) -0.021(3)
C(3) 0.043(3) 0.039(3) 0.028(2) -0.004(2) -0.009(2) 0.008(2)
C(4) 0.055(4) 0.047(3) 0.041(3) -0.011(3) -0.005(2) 0.002(2)
C(5) 0.053(4) 0.067(4) 0.049(4) -0.029(3) -0.006(3) 0.003(3)
C(6) 0.035(3) 0.093(6) 0.049(4) -0.006(3) -0.000(3) 0.018(4)
C(7) 0.053(4) 0.061(4) 0.064(4) 0.017(3) 0.001(3) 0.010(3)
C(8) 0.043(3) 0.044(3) 0.053(3) -0.003(2) -0.008(3) 0.011(2)
C(9) 0.033(4) 0.161(11) 0.091(7) -0.007(5) 0.008(4) 0.011(7)
C(10) 0.059(4) 0.035(3) 0.032(3) -0.003(2) -0.006(2) 0.008(2)
C(11) 0.075(5) 0.039(3) 0.053(4) -0.007(3) -0.003(3) -0.004(3)
C(12) 0.069(4) 0.050(4) 0.054(4) 0.001(3) 0.002(3) -0.005(3)
C(13) 0.083(6) 0.061(4) 0.062(5) -0.017(4) 0.009(4) 0.006(3)
C(14) 0.082(5) 0.083(6) 0.061(5) -0.046(5) -0.004(4) -0.011(4)
C(15) 0.098(6) 0.063(5) 0.049(4) -0.028(4) -0.000(4) -0.008(3)
C(16) 0.085(7) 0.087(7) 0.096(7) -0.024(6) 0.000(6) 0.002(6)
C(17) 0.028(2) 0.033(2) 0.037(2) -0.004(2) -0.009(2) -0.002(2)
C(18) 0.023(2) 0.033(2) 0.038(2) -0.0061(18) -0.003(2) -0.002(2)
C(19) 0.034(2) 0.022(2) 0.044(3) -0.0043(19) -0.009(2) -0.004(2)
C(20) 0.037(2) 0.027(2) 0.036(2) -0.001(2) -0.004(2) -0.006(2)
C(21) 0.035(2) 0.034(2) 0.029(2) -0.002(2) -0.005(2) -0.003(2)
C(22) 0.038(3) 0.052(3) 0.056(3) 0.007(3) -0.010(2) 0.001(3)
C(23) 0.050(3) 0.061(4) 0.045(3) -0.013(3) -0.004(3) 0.009(3)
C(24) 0.056(4) 0.032(2) 0.061(4) 0.006(2) -0.018(3) 0.002(2)
C(25) 0.050(3) 0.043(3) 0.054(3) -0.009(2) 0.015(3) -0.013(3)
C(26) 0.074(4) 0.037(3) 0.031(2) -0.006(3) -0.012(2) 0.001(2)
C(27) 0.025(2) 0.041(3) 0.044(3) 0.001(2) -0.003(2) -0.007(2)
C(28) 0.055(6) 0.087(8) 0.220(16) -0.018(5) -0.008(8) -0.002(9)

loop_
_atom_type_symbol
_atom_type_description
_atom_type_scat_dispersion_real
_atom_type_scat_dispersion_imag
_atom_type_scat_source
C C 0.003 0.002
;
International Tables for Crystallography
(1992, Vol. C, Tables 4.2.6.8 and 6.1.1.4)
;
H H 0.000 0.000
;
International Tables for Crystallography
(1992, Vol. C, Table 6.1.1.4)
;
Ir Ir -1.444 7.990
;
International Tables for Crystallography
(1992, Vol. C, Tables 4.2.6.8 and 6.1.1.4)
;
N N 0.006 0.003
;
International Tables for Crystallography
(1992, Vol. C, Tables 4.2.6.8 and 6.1.1.4)
;
O O 0.011 0.006
;
International Tables for Crystallography
(1992, Vol. C, Tables 4.2.6.8 and 6.1.1.4)
;
S S 0.125 0.123
;
International Tables for Crystallography
(1992, Vol. C, Tables 4.2.6.8 and 6.1.1.4)
;
Si Si 0.082 0.070
;
International Tables for Crystallography
(1992, Vol. C, Tables 4.2.6.8 and 6.1.1.4)
;
Cl Cl 0.148 0.159
;
International Tables for Crystallography
(1992, Vol. C, Tables 4.2.6.8 and 6.1.1.4)
;

loop_
_geom_angle_atom_site_label_1
_geom_angle_atom_site_label_2
_geom_angle_atom_site_label_3
_geom_angle
_geom_angle_publ_flag
_geom_angle_site_symmetry_1
_geom_angle_site_symmetry_2
_geom_angle_site_symmetry_3
N(1) Ir(1) N(2) 70.03(17) yes . . .
N(1) Ir(1) C(17) 96.2(2) yes . . .
N(1) Ir(1) C(18) 117.62(19) yes . . .
N(1) Ir(1) C(19) 155.5(2) yes . . .
N(1) Ir(1) C(20) 144.21(19) yes . . .
N(1) Ir(1) C(21) 107.6(2) yes . . .
N(1) Ir(1) C(27) 94.2(2) yes . . .
N(2) Ir(1) C(17) 116.21(19) yes . . .
N(2) Ir(1) C(18) 94.59(19) yes . . .
N(2) Ir(1) C(19) 106.33(19) yes . . .
N(2) Ir(1) C(20) 144.04(18) yes . . .
N(2) Ir(1) C(21) 153.65(19) yes . . .
N(2) Ir(1) C(27) 96.1(2) yes . . .
C(17) Ir(1) C(18) 36.5(2) yes . . .
C(17) Ir(1) C(19) 63.0(2) yes . . .
C(17) Ir(1) C(20) 62.5(2) yes . . .
C(17) Ir(1) C(21) 37.5(2) yes . . .
C(17) Ir(1) C(27) 147.7(2) yes . . .
C(18) Ir(1) C(19) 37.93(19) yes . . .
C(18) Ir(1) C(20) 62.8(2) yes . . .
C(18) Ir(1) C(21) 62.5(2) yes . . .
C(18) Ir(1) C(27) 148.2(2) yes . . .
C(19) Ir(1) C(20) 38.7(2) yes . . .
C(19) Ir(1) C(21) 64.4(2) yes . . .
C(19) Ir(1) C(27) 110.2(2) yes . . .
C(20) Ir(1) C(21) 38.0(2) yes . . .
C(20) Ir(1) C(27) 92.0(2) yes . . .
C(21) Ir(1) C(27) 110.2(2) yes . . .
O(1) S(1) O(2) 116.3(2) yes . . .
O(1) S(1) N(2) 112.8(2) yes . . .
O(1) S(1) C(3) 105.8(2) yes . . .
O(2) S(1) N(2) 108.0(2) yes . . .
O(2) S(1) C(3) 107.3(2) yes . . .
N(2) S(1) C(3) 106.0(2) yes . . .
O(3) S(2) O(4) 117.1(3) yes . . .
O(3) S(2) N(1) 111.8(2) yes . . .
O(3) S(2) C(10) 105.4(3) yes . . .
O(4) S(2) N(1) 106.7(2) yes . . .
O(4) S(2) C(10) 107.8(3) yes . . .
N(1) S(2) C(10) 107.5(3) yes . . .
N(1) Si(1) N(2) 89.7(2) yes . . .
N(1) Si(1) C(1) 110.3(3) yes . . .
N(1) Si(1) C(2) 114.9(3) yes . . .
N(2) Si(1) C(1) 112.6(4) yes . . .
N(2) Si(1) C(2) 116.5(3) yes . . .
C(1) Si(1) C(2) 111.2(5) yes . . .
Ir(1) N(1) S(2) 132.1(2) yes . . .
Ir(1) N(1) Si(1) 99.9(2) yes . . .
S(2) N(1) Si(1) 127.9(3) yes . . .
Ir(1) N(2) S(1) 130.5(2) yes . . .
Ir(1) N(2) Si(1) 99.8(2) yes . . .
S(1) N(2) Si(1) 128.3(2) yes . . .
S(1) C(3) C(4) 119.6(5) yes . . .
S(1) C(3) C(8) 119.6(5) yes . . .
C(4) C(3) C(8) 120.7(6) yes . . .
C(3) C(4) C(5) 119.8(6) yes . . .
C(4) C(5) C(6) 121.4(7) yes . . .
C(5) C(6) C(7) 118.3(7) yes . . .
C(5) C(6) C(9) 120.5(9) yes . . .
C(7) C(6) C(9) 121.2(9) yes . . .
C(6) C(7) C(8) 120.5(7) yes . . .
C(3) C(8) C(7) 119.2(6) yes . . .
S(2) C(10) C(11) 121.0(5) yes . . .
S(2) C(10) C(15) 119.5(5) yes . . .
C(11) C(10) C(15) 119.5(7) yes . . .
C(10) C(11) C(12) 120.9(7) yes . . .
C(11) C(12) C(13) 120.7(7) yes . . .
C(12) C(13) C(14) 117.6(8) yes . . .
C(12) C(13) C(16) 122.5(8) yes . . .
C(14) C(13) C(16) 119.9(8) yes . . .
C(13) C(14) C(15) 122.7(9) yes . . .
C(10) C(15) C(14) 118.6(7) yes . . .
Ir(1) C(17) C(18) 71.7(3) yes . . .
Ir(1) C(17) C(21) 68.4(3) yes . . .
Ir(1) C(17) C(22) 128.0(4) yes . . .
C(18) C(17) C(21) 108.4(4) yes . . .
C(18) C(17) C(22) 125.7(5) yes . . .
C(21) C(17) C(22) 125.9(5) yes . . .
Ir(1) C(18) C(17) 71.9(3) yes . . .
Ir(1) C(18) C(19) 67.8(2) yes . . .
Ir(1) C(18) C(23) 124.8(4) yes . . .
C(17) C(18) C(19) 108.5(4) yes . . .
C(17) C(18) C(23) 126.6(5) yes . . .
C(19) C(18) C(23) 124.9(5) yes . . .
Ir(1) C(19) C(18) 74.3(2) yes . . .
Ir(1) C(19) C(20) 71.5(2) yes . . .
Ir(1) C(19) C(24) 129.7(4) yes . . .
C(18) C(19) C(20) 106.9(4) yes . . .
C(18) C(19) C(24) 125.7(5) yes . . .
C(20) C(19) C(24) 126.1(5) yes . . .
Ir(1) C(20) C(19) 69.8(3) yes . . .
Ir(1) C(20) C(21) 70.7(3) yes . . .
Ir(1) C(20) C(25) 127.1(4) yes . . .
C(19) C(20) C(21) 107.8(4) yes . . .
C(19) C(20) C(25) 125.9(5) yes . . .
C(21) C(20) C(25) 126.2(5) yes . . .
Ir(1) C(21) C(17) 74.1(3) yes . . .
Ir(1) C(21) C(20) 71.3(3) yes . . .
Ir(1) C(21) C(26) 130.4(4) yes . . .
C(17) C(21) C(20) 108.1(4) yes . . .
C(17) C(21) C(26) 125.8(5) yes . . .
C(20) C(21) C(26) 124.8(5) yes . . .
Ir(1) C(27) O(5) 173.3(5) yes . . .
Cl(1) C(28) Cl(2) 112.8(6) yes . . .
Si(1) C(1) H(1) 110.0 no . . .
Si(1) C(1) H(2) 109.0 no . . .
Si(1) C(1) H(3) 109.4 no . . .
H(1) C(1) H(2) 109.5 no . . .
H(1) C(1) H(3) 109.5 no . . .
H(2) C(1) H(3) 109.5 no . . .
Si(1) C(2) H(4) 109.5 no . . .
Si(1) C(2) H(5) 108.9 no . . .
Si(1) C(2) H(6) 110.1 no . . .
H(4) C(2) H(5) 109.5 no . . .
H(4) C(2) H(6) 109.5 no . . .
H(5) C(2) H(6) 109.5 no . . .
C(3) C(4) H(7) 120.2 no . . .
C(5) C(4) H(7) 120.0 no . . .
C(4) C(5) H(8) 119.8 no . . .
C(6) C(5) H(8) 118.9 no . . .
C(6) C(7) H(9) 119.8 no . . .
C(8) C(7) H(9) 119.7 no . . .
C(3) C(8) H(10) 120.4 no . . .
C(7) C(8) H(10) 120.4 no . . .
C(6) C(9) H(11) 110.6 no . . .
C(6) C(9) H(12) 107.7 no . . .
C(6) C(9) H(13) 110.1 no . . .
H(11) C(9) H(12) 109.5 no . . .
H(11) C(9) H(13) 109.5 no . . .
H(12) C(9) H(13) 109.5 no . . .
C(10) C(11) H(14) 119.4 no . . .
C(12) C(11) H(14) 119.7 no . . .
C(11) C(12) H(15) 119.4 no . . .
C(13) C(12) H(15) 119.9 no . . .
C(13) C(14) H(16) 118.5 no . . .
C(15) C(14) H(16) 118.8 no . . .
C(10) C(15) H(17) 120.7 no . . .
C(14) C(15) H(17) 120.7 no . . .
C(13) C(16) H(18) 109.1 no . . .
C(13) C(16) H(19) 109.9 no . . .
C(13) C(16) H(20) 109.4 no . . .
H(18) C(16) H(19) 109.5 no . . .
H(18) C(16) H(20) 109.5 no . . .
H(19) C(16) H(20) 109.5 no . . .
C(17) C(22) H(21) 110.2 no . . .
C(17) C(22) H(22) 108.5 no . . .
C(17) C(22) H(23) 109.7 no . . .
H(21) C(22) H(22) 109.5 no . . .
H(21) C(22) H(23) 109.5 no . . .
H(22) C(22) H(23) 109.5 no . . .
C(18) C(23) H(24) 109.7 no . . .
C(18) C(23) H(25) 109.4 no . . .
C(18) C(23) H(26) 109.2 no . . .
H(24) C(23) H(25) 109.5 no . . .
H(24) C(23) H(26) 109.5 no . . .
H(25) C(23) H(26) 109.5 no . . .
C(19) C(24) H(27) 109.8 no . . .
C(19) C(24) H(28) 109.0 no . . .
C(19) C(24) H(29) 109.6 no . . .
H(27) C(24) H(28) 109.5 no . . .
H(27) C(24) H(29) 109.5 no . . .
H(28) C(24) H(29) 109.5 no . . .
C(20) C(25) H(30) 109.5 no . . .
C(20) C(25) H(31) 109.7 no . . .
C(20) C(25) H(32) 109.2 no . . .
H(30) C(25) H(31) 109.5 no . . .
H(30) C(25) H(32) 109.5 no . . .
H(31) C(25) H(32) 109.5 no . . .
C(21) C(26) H(33) 110.0 no . . .
C(21) C(26) H(34) 109.2 no . . .
C(21) C(26) H(35) 109.2 no . . .
H(33) C(26) H(34) 109.5 no . . .
H(33) C(26) H(35) 109.5 no . . .
H(34) C(26) H(35) 109.5 no . . .
Cl(1) C(28) H(36) 107.8 no . . .
Cl(1) C(28) H(37) 109.4 no . . .
Cl(2) C(28) H(36) 107.7 no . . .
Cl(2) C(28) H(37) 109.7 no . . .
H(36) C(28) H(37) 109.5 no . . .

loop_
_geom_bond_atom_site_label_1
_geom_bond_atom_site_label_2
_geom_bond_distance
_geom_bond_publ_flag
_geom_bond_site_symmetry_1
_geom_bond_site_symmetry_2
Ir(1) N(1) 2.129(4) yes . .
Ir(1) N(2) 2.128(4) yes . .
Ir(1) C(17) 2.267(5) yes . .
Ir(1) C(18) 2.265(5) yes . .
Ir(1) C(19) 2.179(5) yes . .
Ir(1) C(20) 2.201(5) yes . .
Ir(1) C(21) 2.193(5) yes . .
Ir(1) C(27) 1.866(5) yes . .
Cl(1) C(28) 1.735(15) yes . .
Cl(2) C(28) 1.718(16) yes . .
S(1) O(1) 1.443(4) yes . .
S(1) O(2) 1.442(4) yes . .
S(1) N(2) 1.579(4) yes . .
S(1) C(3) 1.783(6) yes . .
S(2) O(3) 1.432(5) yes . .
S(2) O(4) 1.453(5) yes . .
S(2) N(1) 1.561(4) yes . .
S(2) C(10) 1.778(7) yes . .
Si(1) N(1) 1.730(4) yes . .
Si(1) N(2) 1.734(4) yes . .
Si(1) C(1) 1.859(11) yes . .
Si(1) C(2) 1.844(9) yes . .
O(5) C(27) 1.137(7) yes . .
C(3) C(4) 1.387(9) yes . .
C(3) C(8) 1.363(9) yes . .
C(4) C(5) 1.364(10) yes . .
C(5) C(6) 1.397(12) yes . .
C(6) C(7) 1.381(12) yes . .
C(6) C(9) 1.487(11) yes . .
C(7) C(8) 1.415(10) yes . .
C(10) C(11) 1.362(10) yes . .
C(10) C(15) 1.394(11) yes . .
C(11) C(12) 1.357(12) yes . .
C(12) C(13) 1.393(12) yes . .
C(13) C(14) 1.362(12) yes . .
C(13) C(16) 1.521(15) yes . .
C(14) C(15) 1.362(14) yes . .
C(17) C(18) 1.418(8) yes . .
C(17) C(21) 1.435(8) yes . .
C(17) C(22) 1.483(8) yes . .
C(18) C(19) 1.447(7) yes . .
C(18) C(23) 1.479(9) yes . .
C(19) C(20) 1.452(8) yes . .
C(19) C(24) 1.490(8) yes . .
C(20) C(21) 1.431(8) yes . .
C(20) C(25) 1.485(9) yes . .
C(21) C(26) 1.482(8) yes . .
C(1) H(1) 0.950 no . .
C(1) H(2) 0.950 no . .
C(1) H(3) 0.950 no . .
C(2) H(4) 0.950 no . .
C(2) H(5) 0.950 no . .
C(2) H(6) 0.950 no . .
C(4) H(7) 0.950 no . .
C(5) H(8) 0.950 no . .
C(7) H(9) 0.950 no . .
C(8) H(10) 0.950 no . .
C(9) H(11) 0.950 no . .
C(9) H(12) 0.950 no . .
C(9) H(13) 0.950 no . .
C(11) H(14) 0.950 no . .
C(12) H(15) 0.950 no . .
C(14) H(16) 0.950 no . .
C(15) H(17) 0.950 no . .
C(16) H(18) 0.950 no . .
C(16) H(19) 0.950 no . .
C(16) H(20) 0.950 no . .
C(22) H(21) 0.950 no . .
C(22) H(22) 0.950 no . .
C(22) H(23) 0.950 no . .
C(23) H(24) 0.950 no . .
C(23) H(25) 0.950 no . .
C(23) H(26) 0.950 no . .
C(24) H(27) 0.950 no . .
C(24) H(28) 0.950 no . .
C(24) H(29) 0.950 no . .
C(25) H(30) 0.950 no . .
C(25) H(31) 0.950 no . .
C(25) H(32) 0.950 no . .
C(26) H(33) 0.950 no . .
C(26) H(34) 0.950 no . .
C(26) H(35) 0.950 no . .
C(28) H(36) 0.950 no . .
C(28) H(37) 0.950 no . .
